data_4124588
loop_
_publ_author_name
'Blake, Matthew P.'
'Kaltsoyannis, Nikolas'
'Mountford, Philip'

_publ_section_title
;
 Probing the Limits of Alkaline Earth-Transition Metal Bonding: An
 Experimental and Computational Study.
;
_journal_issue 38
_journal_name_full 'Journal of the American Chemical Society'
_journal_page_first 12352
_journal_page_last 12368
_journal_paper_doi 10.1021/jacs.5b07866
_journal_volume 137
_journal_year 2015
_chemical_formula_moiety 'C58 H58.00 Ca1 Co2 O10 P2'
_chemical_formula_sum 'C58 H58 Ca Co2 O10 P2'
_chemical_formula_weight 1134.98
_chemical_name_systematic
;
Ca{Co(CO)3(PPh3)}2(THF)4
;
_space_group_IT_number 14
_symmetry_cell_setting monoclinic
_symmetry_space_group_name_Hall '-P 2ybc'
_symmetry_space_group_name_H-M 'P 1 21/c 1'
_atom_sites_solution_hydrogens difmap
_atom_sites_solution_primary direct
_atom_sites_solution_secondary difmap
_cell_angle_alpha 90
_cell_angle_beta 105.594(1)
_cell_angle_gamma 90
_cell_formula_units_Z 2
_cell_length_a 9.6742(1)
_cell_length_b 16.8760(1)
_cell_length_c 17.6975(1)
_cell_measurement_reflns_used 34944
_cell_measurement_temperature 150
_cell_measurement_theta_max 77
_cell_measurement_theta_min 4
_cell_volume 2782.97(4)
_computing_cell_refinement 'CrysAlis, (Oxford Diffraction, 2002)'
_computing_data_collection 'SuperNova, (Oxford Diffraction, 2010)'
_computing_data_reduction 'CrysAlis, (Oxford Diffraction, 2002)'
_computing_molecular_graphics 'CAMERON (Watkin et al., 1996)'
_computing_publication_material 'CRYSTALS (Betteridge et al., 2003)'
_computing_structure_refinement 'CRYSTALS (Betteridge et al., 2003)'
_computing_structure_solution 'SIR92 (Altomare et al., 1994)'
_diffrn_ambient_temperature 150
_diffrn_measured_fraction_theta_full 0.995
_diffrn_measured_fraction_theta_max 0.995
_diffrn_measurement_device Area
_diffrn_measurement_device_type 'Oxford Diffraction SuperNova'
_diffrn_measurement_method \w
_diffrn_radiation_monochromator graphite
_diffrn_radiation_type 'Cu K\a'
_diffrn_radiation_wavelength 1.54184
_diffrn_reflns_av_R_equivalents 0.056
_diffrn_reflns_limit_h_max 12
_diffrn_reflns_limit_h_min -12
_diffrn_reflns_limit_k_max 21
_diffrn_reflns_limit_k_min -21
_diffrn_reflns_limit_l_max 22
_diffrn_reflns_limit_l_min -22
_diffrn_reflns_number 61762
_diffrn_reflns_theta_full 76.925
_diffrn_reflns_theta_max 76.925
_diffrn_reflns_theta_min 3.686
_diffrn_standards_number 0
_exptl_absorpt_coefficient_mu 6.479
_exptl_absorpt_correction_T_max 0.52
_exptl_absorpt_correction_T_min 0.25
_exptl_absorpt_correction_type multi-scan
_exptl_absorpt_process_details 'CrysAlis, (Oxford Diffraction, 2002)'
_exptl_crystal_colour yellow
_exptl_crystal_density_diffrn 1.354
_exptl_crystal_density_method 'not measured'
_exptl_crystal_description block
_exptl_crystal_F_000 1180.000
_exptl_crystal_size_max 0.100
_exptl_crystal_size_mid 0.100
_exptl_crystal_size_min 0.100
_refine_diff_density_max 0.50
_refine_diff_density_min -0.50
_refine_ls_extinction_method None
_refine_ls_goodness_of_fit_ref 1.1432
_refine_ls_hydrogen_treatment constr
_refine_ls_matrix_type full
_refine_ls_number_parameters 349
_refine_ls_number_reflns 5333
_refine_ls_number_restraints 54
_refine_ls_R_factor_all 0.0363
_refine_ls_R_factor_gt 0.0341
_refine_ls_shift/su_max 0.0003957
_refine_ls_shift/su_mean 0.0000294
_refine_ls_structure_factor_coef F
_refine_ls_weighting_details
;
 Method, part 1, Chebychev polynomial, (Watkin, 1994, Prince, 1982) 
 [weight] = 1.0/[A~0~*T~0~(x)+A~1~*T~1~(x) ... +A~n-1~]*T~n-1~(x)] 
 where A~i~ are the Chebychev coefficients listed below and x= Fcalc/Fmax 
 Method = Robust Weighting (Prince, 1982) 
 W = [weight] * [1-(deltaF/6*sigmaF)^2^]^2^ 
 A~i~ are: 
 26.3 -29.2 29.3 -9.75 5.15 
;
_refine_ls_weighting_scheme calc
_refine_ls_wR_factor_all 0.0404
_refine_ls_wR_factor_gt 0.0393
_refine_ls_wR_factor_ref 0.0389
_reflns_limit_h_max 11
_reflns_limit_h_min -12
_reflns_limit_k_max 21
_reflns_limit_k_min 0
_reflns_limit_l_max 22
_reflns_limit_l_min 0
_reflns_number_gt 5511
_reflns_number_total 5859
_reflns_threshold_expression I>2.0\s(I)
_oxford_diffrn_Wilson_B_factor 1.72
_oxford_diffrn_Wilson_scale 0.07
_oxford_refine_ls_r_factor_ref 0.0331
_oxford_refine_ls_scale 4.128(5)
_oxford_reflns_number_all 5838
_oxford_reflns_threshold_expression_ref I>3.0\s(I)
_cod_data_source_file ja5b07866_si_002.cif
_cod_data_source_block compound_16
_cod_depositor_comments
;
The following automatic conversions were performed:

'_symmetry_cell_setting' value 'Monoclinic' changed to 'monoclinic'
according to
/usr/data/users/saulius/crontab/automatic-downloads/current/ACS/lib/dictionaries/cif_core.dic
dictionary named 'cif_core.dic' version 2.4.2 from 2011-04-26.

'_atom_sites_solution_primary' value 'Direct' changed to 'direct'
according to
/usr/data/users/saulius/crontab/automatic-downloads/current/ACS/lib/dictionaries/cif_core.dic
dictionary named 'cif_core.dic' version 2.4.2 from 2011-04-26.

Automatic conversion script
Id: cif_fix_values 3271 2015-04-21 07:52:19Z andrius 
;
_cod_original_cell_volume 2783.01(3)
_cod_original_sg_symbol_H-M 'P 1 21/c 1 '
_cod_original_formula_sum 'C58 H58.00 Ca1 Co2 O10 P2'
_cod_database_code 4124588

loop_
_symmetry_equiv_pos_as_xyz
x,y,z
-x,-y,-z
-x,y+1/2,-z+1/2
x,-y+1/2,z+1/2

loop_
_atom_site_label
_atom_site_type_symbol
_atom_site_fract_x
_atom_site_fract_y
_atom_site_fract_z
_atom_site_U_iso_or_equiv
_atom_site_occupancy
_atom_site_adp_type
_atom_site_refinement_flags_posn
_atom_site_refinement_flags_adp
Ca1 Ca 0.0000 0.5000 0.5000 0.0214 1.0000 Uani S .
Co1 Co 0.20312(3) 0.647994(15) 0.299801(14) 0.0184 1.0000 Uani . .
O1 O 0.07042(16) 0.58810(8) 0.41710(8) 0.0358 1.0000 Uani . .
O2 O 0.51454(16) 0.64024(12) 0.33155(11) 0.0541 1.0000 Uani . .
O3 O 0.1071(2) 0.80991(9) 0.25835(11) 0.0521 1.0000 Uani . .
O4 O 0.16981(15) 0.41317(8) 0.47569(10) 0.0403 1.0000 Uani . .
O5 O 0.17646(14) 0.55176(8) 0.60517(7) 0.0337 1.0000 Uani . U
P1 P 0.12051(4) 0.58560(2) 0.18965(2) 0.0160 1.0000 Uani . .
C1 C 0.12615(18) 0.61078(10) 0.36888(9) 0.0235 1.0000 Uani . .
C2 C 0.3902(2) 0.64210(12) 0.31935(11) 0.0308 1.0000 Uani . .
C3 C 0.1473(2) 0.74564(11) 0.27458(10) 0.0293 1.0000 Uani . .
C4 C -0.07482(16) 0.57141(9) 0.15744(9) 0.0203 1.0000 Uani . .
C5 C -0.13923(18) 0.50888(11) 0.10951(11) 0.0285 1.0000 Uani . .
C6 C -0.2878(2) 0.50117(12) 0.08662(12) 0.0343 1.0000 Uani . .
C7 C -0.37328(18) 0.55607(12) 0.11088(12) 0.0339 1.0000 Uani . .
C8 C -0.31005(19) 0.61847(11) 0.15861(12) 0.0319 1.0000 Uani . .
C9 C -0.16177(17) 0.62599(10) 0.18233(10) 0.0244 1.0000 Uani . .
C10 C 0.18594(16) 0.48445(9) 0.18156(9) 0.0200 1.0000 Uani . .
C11 C 0.1751(2) 0.42940(11) 0.23848(11) 0.0286 1.0000 Uani . .
C12 C 0.2247(2) 0.35243(11) 0.23641(12) 0.0354 1.0000 Uani . .
C13 C 0.2889(2) 0.32976(11) 0.17885(13) 0.0348 1.0000 Uani . .
C14 C 0.3007(2) 0.38380(11) 0.12219(12) 0.0336 1.0000 Uani . .
C15 C 0.24801(18) 0.46052(10) 0.12291(10) 0.0256 1.0000 Uani . .
C16 C 0.15729(16) 0.63375(9) 0.10401(9) 0.0182 1.0000 Uani . .
C17 C 0.29714(17) 0.65973(10) 0.1116(1) 0.0224 1.0000 Uani . .
C18 C 0.33509(19) 0.69454(10) 0.04913(10) 0.0272 1.0000 Uani . .
C19 C 0.2326(2) 0.70606(10) -0.02186(10) 0.0281 1.0000 Uani . .
C20 C 0.0930(2) 0.68219(11) -0.02969(10) 0.0291 1.0000 Uani . .
C21 C 0.05500(18) 0.64551(10) 0.03227(10) 0.0237 1.0000 Uani . .
C22 C 0.1456(3) 0.32963(14) 0.45936(17) 0.0504 1.0000 Uani . .
C23 C 0.2930(3) 0.29278(15) 0.48709(16) 0.0556 1.0000 Uani . .
C24 C 0.3868(3) 0.35567(16) 0.46568(14) 0.0504 1.0000 Uani . .
C25 C 0.3180(2) 0.43257(14) 0.48099(15) 0.0444 1.0000 Uani . .
C26 C 0.2375(3) 0.51232(15) 0.67904(13) 0.0515 1.0000 Uani D U
C27 C 0.3902(4) 0.5461(2) 0.6991(3) 0.0492 0.5000 Uani D U
C28 C 0.3738(3) 0.6332(2) 0.67913(18) 0.0440 0.7000 Uani D U
C29 C 0.2499(2) 0.62720(15) 0.60641(13) 0.0465 1.0000 Uani D U
C271 C 0.3633(6) 0.5573(3) 0.7277(3) 0.0531 0.5000 Uani D U
C281 C 0.3934(4) 0.5990(4) 0.6583(3) 0.0390 0.3000 Uani D U
H51 H -0.0821 0.4728 0.0920 0.0343 1.0000 Uiso R .
H61 H -0.3299 0.4586 0.0535 0.0415 1.0000 Uiso R .
H71 H -0.4744 0.5512 0.0954 0.0406 1.0000 Uiso R .
H81 H -0.3683 0.6562 0.1751 0.0386 1.0000 Uiso R .
H91 H -0.1182 0.6678 0.2150 0.0291 1.0000 Uiso R .
H111 H 0.1329 0.4449 0.2780 0.0349 1.0000 Uiso R .
H121 H 0.2140 0.3150 0.2744 0.0420 1.0000 Uiso R .
H131 H 0.3241 0.2781 0.1778 0.0434 1.0000 Uiso R .
H141 H 0.3453 0.3691 0.0831 0.0407 1.0000 Uiso R .
H151 H 0.2549 0.4966 0.0842 0.0313 1.0000 Uiso R .
H171 H 0.3674 0.6530 0.1587 0.0279 1.0000 Uiso R .
H181 H 0.4312 0.7096 0.0559 0.0334 1.0000 Uiso R .
H191 H 0.2591 0.7302 -0.0639 0.0348 1.0000 Uiso R .
H201 H 0.0226 0.6900 -0.0775 0.0369 1.0000 Uiso R .
H211 H -0.0398 0.6287 0.0254 0.0291 1.0000 Uiso R .
H221 H 0.0813 0.3107 0.4902 0.0600 1.0000 Uiso R .
H222 H 0.1018 0.3193 0.4021 0.0604 1.0000 Uiso R .
H231 H 0.3213 0.2839 0.5441 0.0677 1.0000 Uiso R .
H232 H 0.2962 0.2442 0.4598 0.0676 1.0000 Uiso R .
H241 H 0.3850 0.3512 0.4115 0.0604 1.0000 Uiso R .
H242 H 0.4855 0.3519 0.4971 0.0597 1.0000 Uiso R .
H251 H 0.3623 0.4514 0.5347 0.0533 1.0000 Uiso R .
H252 H 0.3208 0.4731 0.4432 0.0534 1.0000 Uiso R .
H261 H 0.2470 0.4562 0.6728 0.0784 1.0000 Uiso R .
H262 H 0.1762 0.5194 0.7137 0.0781 0.5000 Uiso R .
H271 H 0.4356 0.5393 0.7534 0.0628 0.5000 Uiso R .
H272 H 0.4452 0.5205 0.6691 0.0628 0.5000 Uiso R .
H281 H 0.3504 0.6636 0.7191 0.0535 0.5000 Uiso R .
H282 H 0.4574 0.6544 0.6683 0.0535 0.5000 Uiso R .
H291 H 0.2705 0.6347 0.5570 0.0704 1.0000 Uiso R .
H292 H 0.1920 0.6688 0.6213 0.0702 0.3000 Uiso R .
H2711 H 0.3397 0.5921 0.7645 0.0706 0.3000 Uiso R .
H2712 H 0.4398 0.5236 0.7540 0.0706 0.3000 Uiso R .
H2811 H 0.4546 0.6432 0.6758 0.0461 0.3000 Uiso R .
H2812 H 0.4376 0.5638 0.6300 0.0461 0.3000 Uiso R .

loop_
_atom_site_aniso_label
_atom_site_aniso_U_11
_atom_site_aniso_U_22
_atom_site_aniso_U_33
_atom_site_aniso_U_23
_atom_site_aniso_U_13
_atom_site_aniso_U_12
Ca1 0.0187(2) 0.0253(2) 0.0223(2) 0.00579(16) 0.00883(16) 0.00034(16)
Co1 0.02031(13) 0.02123(13) 0.01369(13) -0.00152(9) 0.00485(9) -0.00396(9)
O1 0.0442(8) 0.0385(7) 0.0288(6) 0.0084(5) 0.0170(6) -0.0078(6)
O2 0.0233(7) 0.0831(13) 0.0511(10) -0.0085(9) 0.0015(7) -0.0038(7)
O3 0.0664(11) 0.0260(7) 0.0683(11) 0.0103(7) 0.0257(9) 0.0094(7)
O4 0.0319(7) 0.0300(7) 0.0658(10) 0.0006(6) 0.0246(7) 0.0044(5)
O5 0.0335(7) 0.0377(7) 0.0260(6) 0.0076(5) 0.0013(5) -0.0073(5)
P1 0.01383(17) 0.01983(18) 0.01413(17) -0.00069(13) 0.00346(13) -0.00055(13)
C1 0.0279(8) 0.0227(8) 0.0189(7) -0.0003(6) 0.0045(6) -0.0037(6)
C2 0.0278(9) 0.0405(10) 0.0220(8) -0.0053(7) 0.0031(7) -0.0056(7)
C3 0.0346(9) 0.0299(9) 0.0263(8) -0.0025(7) 0.0133(7) -0.0055(7)
C4 0.0175(7) 0.0234(7) 0.0204(7) 0.0012(6) 0.0059(6) -0.0002(6)
C5 0.0186(8) 0.0336(9) 0.0319(9) -0.0107(7) 0.0043(6) -0.0013(7)
C6 0.0229(8) 0.0391(10) 0.0376(10) -0.0107(8) 0.0023(7) -0.0052(7)
C7 0.0150(7) 0.0429(10) 0.0409(10) -0.0016(8) 0.0024(7) 0.0003(7)
C8 0.0195(8) 0.0346(9) 0.0408(10) -0.0028(8) 0.0071(7) 0.0054(7)
C9 0.0189(7) 0.0261(8) 0.0280(8) -0.0017(7) 0.0058(6) 0.0012(6)
C10 0.0140(6) 0.0231(7) 0.0205(7) -0.0017(6) 0.0003(5) -0.0015(5)
C11 0.0315(9) 0.0264(8) 0.0276(9) 0.0021(7) 0.0073(7) 0.0016(7)
C12 0.0389(10) 0.0257(9) 0.0361(10) 0.0075(7) 0.0007(8) 0.0018(7)
C13 0.0296(9) 0.0230(8) 0.0442(11) -0.0043(8) -0.0032(8) 0.0069(7)
C14 0.0309(9) 0.0299(9) 0.0400(10) -0.0094(8) 0.0097(8) 0.0052(7)
C15 0.0244(8) 0.0250(8) 0.0278(8) -0.0035(6) 0.0079(6) 0.0013(6)
C16 0.0182(7) 0.0187(7) 0.0175(7) -0.0005(5) 0.0046(6) 0.0023(5)
C17 0.0192(7) 0.0276(8) 0.0195(8) 0.0038(6) 0.0035(6) 0.0012(6)
C18 0.0254(8) 0.0289(8) 0.0292(8) 0.0054(7) 0.0106(7) -0.0009(7)
C19 0.0396(10) 0.0251(8) 0.0226(8) 0.0065(6) 0.0137(7) 0.0042(7)
C20 0.0350(9) 0.0312(9) 0.0181(8) 0.0045(7) 0.0020(7) 0.0055(7)
C21 0.0210(8) 0.0297(8) 0.0185(8) 0.0001(6) 0.0019(6) 0.0011(6)
C22 0.0540(14) 0.0385(11) 0.0629(15) -0.0088(11) 0.0230(12) 0.0004(10)
C23 0.0745(17) 0.0387(12) 0.0517(14) -0.0088(10) 0.0134(12) 0.0187(12)
C24 0.0400(12) 0.0758(17) 0.0375(12) -0.0008(11) 0.0142(9) 0.0254(11)
C25 0.0308(10) 0.0462(12) 0.0621(14) 0.0136(10) 0.0229(10) 0.0078(9)
C26 0.0638(14) 0.0486(12) 0.0304(10) 0.0131(9) -0.0076(9) -0.0039(11)
C27 0.057(2) 0.046(2) 0.025(2) -0.0082(19) -0.0215(18) 0.0004(19)
C28 0.0370(15) 0.0558(18) 0.0354(16) -0.0044(14) 0.0035(13) -0.0146(14)
C29 0.0444(11) 0.0523(12) 0.0360(10) 0.0069(9) -0.0010(9) -0.0216(10)
C271 0.067(3) 0.052(2) 0.025(2) -0.0066(19) -0.013(2) -0.004(2)
C281 0.046(3) 0.044(3) 0.022(2) -0.008(2) 0.002(2) -0.021(2)

loop_
_atom_type_symbol
_atom_type_scat_dispersion_real
_atom_type_scat_dispersion_imag
_atom_type_scat_Cromer_Mann_a1
_atom_type_scat_Cromer_Mann_b1
_atom_type_scat_Cromer_Mann_a2
_atom_type_scat_Cromer_Mann_b2
_atom_type_scat_Cromer_Mann_a3
_atom_type_scat_Cromer_Mann_b3
_atom_type_scat_Cromer_Mann_a4
_atom_type_scat_Cromer_Mann_b4
_atom_type_scat_Cromer_Mann_c
_atom_type_scat_source
C 0.0181 0.0091 2.3100 20.8439 1.0200 10.2075 1.5886 0.5687 0.8650 51.6512 0.2156 'International Tables Vol C 4.2.6.8 and 6.1.1.4'
H 0.0000 0.0000 0.4930 10.5109 0.3229 26.1257 0.1402 3.1424 0.0408 57.7998 0.0030 'International Tables Vol C 4.2.6.8 and 6.1.1.4'
O 0.0492 0.0322 3.0485 13.2771 2.2868 5.7011 1.5463 0.3239 0.8670 32.9089 0.2508 'International Tables Vol C 4.2.6.8 and 6.1.1.4'
P 0.2955 0.4335 6.4345 1.9067 4.1791 27.1570 1.7800 0.5260 1.4908 68.1645 1.1149 'International Tables Vol C 4.2.6.8 and 6.1.1.4'
Ca 0.3641 1.2855 8.6266 10.4421 7.3873 0.6599 1.5899 85.7484 1.0211 178.4370 1.3751 'International Tables Vol C 4.2.6.8 and 6.1.1.4'
Co -2.3653 3.6143 12.2841 4.2791 7.3409 0.2784 4.0034 13.5359 2.3488 71.1692 1.0118 'International Tables Vol C 4.2.6.8 and 6.1.1.4'

loop_
_geom_angle_atom_site_label_1
_geom_angle_site_symmetry_1
_geom_angle_atom_site_label_2
_geom_angle_atom_site_label_3
_geom_angle_site_symmetry_3
_geom_angle
_geom_angle_publ_flag
O5 2_566 Ca1 O4 2_566 88.95(5) yes
O5 2_566 Ca1 O1 2_566 89.33(5) yes
O4 2_566 Ca1 O1 2_566 86.82(5) yes
O5 2_566 Ca1 O1 . 90.67(5) yes
O4 2_566 Ca1 O1 . 93.18(5) yes
O1 2_566 Ca1 O1 . 179.995 yes
O5 2_566 Ca1 O4 . 91.05(5) yes
O4 2_566 Ca1 O4 . 179.995 yes
O1 2_566 Ca1 O4 . 93.18(5) yes
O1 . Ca1 O4 . 86.82(5) yes
O5 2_566 Ca1 O5 . 179.995 yes
O4 2_566 Ca1 O5 . 91.05(5) yes
O1 2_566 Ca1 O5 . 90.67(5) yes
O1 . Ca1 O5 . 89.33(5) yes
O4 . Ca1 O5 . 88.95(5) yes
P1 . Co1 C1 . 109.72(6) yes
P1 . Co1 C2 . 105.15(6) yes
C1 . Co1 C2 . 117.55(9) yes
P1 . Co1 C3 . 102.32(6) yes
C1 . Co1 C3 . 111.27(8) yes
C2 . Co1 C3 . 109.56(9) yes
Ca1 . O1 C1 . 158.27(13) yes
Ca1 . O4 C22 . 124.52(13) yes
Ca1 . O4 C25 . 125.55(12) yes
C22 . O4 C25 . 109.75(16) yes
Ca1 . O5 C26 . 125.70(12) yes
Ca1 . O5 C29 . 126.14(11) yes
C26 . O5 C29 . 108.08(14) yes
Co1 . P1 C4 . 116.22(5) yes
Co1 . P1 C10 . 117.96(5) yes
C4 . P1 C10 . 101.63(7) yes
Co1 . P1 C16 . 114.85(5) yes
C4 . P1 C16 . 102.29(7) yes
C10 . P1 C16 . 101.49(7) yes
O1 . C1 Co1 . 177.19(15) yes
O2 . C2 Co1 . 178.16(19) yes
O3 . C3 Co1 . 178.31(17) yes
P1 . C4 C5 . 122.87(12) yes
P1 . C4 C9 . 118.22(12) yes
C5 . C4 C9 . 118.91(15) yes
C4 . C5 C6 . 120.46(16) yes
C4 . C5 H51 . 119.4 no
C6 . C5 H51 . 120.1 no
C5 . C6 C7 . 120.25(17) yes
C5 . C6 H61 . 119.4 no
C7 . C6 H61 . 120.4 no
C6 . C7 C8 . 119.67(16) yes
C6 . C7 H71 . 120.7 no
C8 . C7 H71 . 119.7 no
C7 . C8 C9 . 120.33(17) yes
C7 . C8 H81 . 119.8 no
C9 . C8 H81 . 119.9 no
C4 . C9 C8 . 120.38(16) yes
C4 . C9 H91 . 118.8 no
C8 . C9 H91 . 120.8 no
P1 . C10 C11 . 117.87(12) yes
P1 . C10 C15 . 123.64(13) yes
C11 . C10 C15 . 118.48(15) yes
C10 . C11 C12 . 120.67(17) yes
C10 . C11 H111 . 119.1 no
C12 . C11 H111 . 120.2 no
C11 . C12 C13 . 120.36(18) yes
C11 . C12 H121 . 120.0 no
C13 . C12 H121 . 119.7 no
C12 . C13 C14 . 119.54(17) yes
C12 . C13 H131 . 120.6 no
C14 . C13 H131 . 119.8 no
C13 . C14 C15 . 120.31(18) yes
C13 . C14 H141 . 120.1 no
C15 . C14 H141 . 119.5 no
C14 . C15 C10 . 120.60(17) yes
C14 . C15 H151 . 120.1 no
C10 . C15 H151 . 119.3 no
P1 . C16 C17 . 117.22(12) yes
P1 . C16 C21 . 124.41(12) yes
C17 . C16 C21 . 118.36(15) yes
C16 . C17 C18 . 120.95(15) yes
C16 . C17 H171 . 120.4 no
C18 . C17 H171 . 118.7 no
C17 . C18 C19 . 120.22(16) yes
C17 . C18 H181 . 118.5 no
C19 . C18 H181 . 121.3 no
C18 . C19 C20 . 119.42(15) yes
C18 . C19 H191 . 119.7 no
C20 . C19 H191 . 120.9 no
C19 . C20 C21 . 120.63(16) yes
C19 . C20 H201 . 120.1 no
C21 . C20 H201 . 119.3 no
C16 . C21 C20 . 120.38(16) yes
C16 . C21 H211 . 120.3 no
C20 . C21 H211 . 119.3 no
O4 . C22 C23 . 104.4(2) yes
O4 . C22 H221 . 107.3 no
C23 . C22 H221 . 111.6 no
O4 . C22 H222 . 111.9 no
C23 . C22 H222 . 111.2 no
H221 . C22 H222 . 110.3 no
C22 . C23 C24 . 102.0(2) yes
C22 . C23 H231 . 112.0 no
C24 . C23 H231 . 110.2 no
C22 . C23 H232 . 110.2 no
C24 . C23 H232 . 111.9 no
H231 . C23 H232 . 110.4 no
C23 . C24 C25 . 103.58(18) yes
C23 . C24 H241 . 110.2 no
C25 . C24 H241 . 110.9 no
C23 . C24 H242 . 112.1 no
C25 . C24 H242 . 111.5 no
H241 . C24 H242 . 108.6 no
C24 . C25 O4 . 105.61(19) yes
C24 . C25 H251 . 110.6 no
O4 . C25 H251 . 107.5 no
C24 . C25 H252 . 112.9 no
O4 . C25 H252 . 109.1 no
H251 . C25 H252 . 110.8 no
O5 . C26 C27 . 99.9(2) yes
O5 . C26 C271 . 111.0(2) yes
C27 . C26 C271 . 25.0(2) yes
O5 . C26 H261 . 112.2 no
C27 . C26 H261 . 106.1 no
C271 . C26 H261 . 118.6 no
O5 . C26 H262 . 110.3 no
C27 . C26 H262 . 121.5 no
C271 . C26 H262 . 96.6 no
H261 . C26 H262 . 106.7 no
C26 . C27 C28 . 105.9(3) yes
C26 . C27 H271 . 110.1 no
C28 . C27 H271 . 110.2 no
C26 . C27 H272 . 110.6 no
C28 . C27 H272 . 110.6 no
H271 . C27 H272 . 109.5 no
C27 . C28 C29 . 98.3(3) yes
C27 . C28 H281 . 112.5 no
C29 . C28 H281 . 112.2 no
C27 . C28 H282 . 111.9 no
C29 . C28 H282 . 112.2 no
H281 . C28 H282 . 109.5 no
C28 . C29 O5 . 110.13(19) yes
C28 . C29 C281 . 28.1(3) yes
O5 . C29 C281 . 95.6(3) yes
C28 . C29 H291 . 117.3 no
O5 . C29 H291 . 108.8 no
C281 . C29 H291 . 102.3 no
C28 . C29 H292 . 96.0 no
O5 . C29 H292 . 108.7 no
C281 . C29 H292 . 123.9 no
H291 . C29 H292 . 115.2 no
C26 . C271 C281 . 94.3(3) yes
C26 . C271 H2711 . 113.6 no
C281 . C271 H2711 . 113.8 no
C26 . C271 H2712 . 112.6 no
C281 . C271 H2712 . 112.5 no
H2711 . C271 H2712 . 109.5 no
C29 . C281 C271 . 107.0(4) yes
C29 . C281 H2811 . 109.8 no
C271 . C281 H2811 . 109.9 no
C29 . C281 H2812 . 110.1 no
C271 . C281 H2812 . 110.5 no
H2811 . C281 H2812 . 109.5 no

loop_
_geom_bond_atom_site_label_1
_geom_bond_atom_site_label_2
_geom_bond_site_symmetry_2
_geom_bond_distance
_geom_bond_publ_flag
Ca1 O5 2_566 2.3309(13) yes
Ca1 O4 2_566 2.3262(13) yes
Ca1 O1 2_566 2.3161(12) yes
Ca1 O1 . 2.3161(12) yes
Ca1 O4 . 2.3262(13) yes
Ca1 O5 . 2.3309(13) yes
Co1 P1 . 2.1702(4) yes
Co1 C1 . 1.7125(16) yes
Co1 C2 . 1.7513(19) yes
Co1 C3 . 1.7542(19) yes
O1 C1 . 1.189(2) yes
O2 C2 . 1.164(2) yes
O3 C3 . 1.162(2) yes
O4 C22 . 1.446(3) yes
O4 C25 . 1.449(2) yes
O5 C26 . 1.444(2) yes
O5 C29 . 1.455(2) yes
P1 C4 . 1.8369(16) yes
P1 C10 . 1.8395(16) yes
P1 C16 . 1.8369(16) yes
C4 C5 . 1.392(2) yes
C4 C9 . 1.396(2) yes
C5 C6 . 1.390(2) yes
C5 H51 . 0.929 no
C6 C7 . 1.385(3) yes
C6 H61 . 0.948 no
C7 C8 . 1.385(3) yes
C7 H71 . 0.946 no
C8 C9 . 1.388(2) yes
C8 H81 . 0.947 no
C9 H91 . 0.937 no
C10 C11 . 1.395(2) yes
C10 C15 . 1.391(2) yes
C11 C12 . 1.389(3) yes
C11 H111 . 0.937 no
C12 C13 . 1.382(3) yes
C12 H121 . 0.948 no
C13 C14 . 1.383(3) yes
C13 H131 . 0.937 no
C14 C15 . 1.393(2) yes
C14 H141 . 0.941 no
C15 H151 . 0.932 no
C16 C17 . 1.394(2) yes
C16 C21 . 1.398(2) yes
C17 C18 . 1.386(2) yes
C17 H171 . 0.929 no
C18 C19 . 1.389(3) yes
C18 H181 . 0.940 no
C19 C20 . 1.380(3) yes
C19 H191 . 0.943 no
C20 C21 . 1.392(2) yes
C20 H201 . 0.942 no
C21 H211 . 0.936 no
C22 C23 . 1.511(4) yes
C22 H221 . 0.985 no
C22 H222 . 1.003 no
C23 C24 . 1.509(4) yes
C23 H231 . 0.984 no
C23 H232 . 0.956 no
C24 C25 . 1.516(3) yes
C24 H241 . 0.958 no
C24 H242 . 0.969 no
C25 H251 . 0.985 no
C25 H252 . 0.961 no
C26 C27 . 1.534(3) yes
C26 C271 . 1.495(3) yes
C26 H261 . 0.961 no
C26 H262 . 0.968 no
C27 C28 . 1.509(3) yes
C27 H271 . 0.950 no
C27 H272 . 0.950 no
C28 C29 . 1.508(2) yes
C28 H281 . 0.950 no
C28 H282 . 0.950 no
C29 C281 . 1.521(3) yes
C29 H291 . 0.956 no
C29 H292 . 0.978 no
C271 C281 . 1.509(3) yes
C271 H2711 . 0.950 no
C271 H2712 . 0.950 no
C281 H2811 . 0.950 no
C281 H2812 . 0.950 no
